data_4341888
loop_
_publ_author_name
'Park, Jesse G.'
'Jeon, Ie-Rang'
'Harris, T. David'

_publ_section_title
;
 Electronic Effects of Ligand Substitution on Spin Crossover in a Series
 of Diiminoquinonoid-Bridged Fe(II)2 Complexes.
;
_journal_issue 1
_journal_name_full 'Inorganic chemistry'
_journal_page_first 359
_journal_page_last 369
_journal_paper_doi 10.1021/ic5025586
_journal_volume 54
_journal_year 2015
_chemical_formula_moiety '2(C32 H12 B F24), C54 H48 Fe2 N10 O2'
_chemical_formula_sum 'C134 H112 B2 F48 Fe2 N10 O6'
_chemical_formula_weight 3003.65
_chemical_name_systematic
;
 ?
;
_space_group_crystal_system triclinic
_space_group_IT_number 2
_space_group_name_Hall '-P 1'
_space_group_name_H-M_alt 'P -1'
_symmetry_space_group_name_Hall '-P 1'
_symmetry_space_group_name_H-M 'P -1'
_atom_sites_solution_hydrogens geom
_atom_sites_solution_primary direct
_audit_creation_date 2014-10-02
_audit_creation_method
;
Olex2 1.2
(compiled 2014.02.28 svn.r2899 for OlexSys, GUI svn.r4781)
;
_cell_angle_alpha 86.386(2)
_cell_angle_beta 75.656(2)
_cell_angle_gamma 76.2440(10)
_cell_formula_units_Z 1
_cell_length_a 12.3247(6)
_cell_length_b 16.9752(6)
_cell_length_c 17.7140(9)
_cell_measurement_reflns_used 9918
_cell_measurement_temperature 225(2)
_cell_measurement_theta_max 64.96
_cell_measurement_theta_min 5.82
_cell_volume 3487.5(3)
_computing_cell_refinement 'SAINT v8.27A (Bruker, 2012)'
_computing_data_reduction 'SAINT v8.27A (Bruker, 2012)'
_computing_molecular_graphics 'Olex2 (Dolomanov et al., 2009)'
_computing_publication_material 'Olex2 (Dolomanov et al., 2009)'
_computing_structure_refinement 'ShelXL (Sheldrick, 2008)'
_computing_structure_solution 'ShelXS (Sheldrick, 2008)'
_diffrn_ambient_temperature 225.01
_diffrn_measured_fraction_theta_full 0.917
_diffrn_measured_fraction_theta_max 0.976
_diffrn_measurement_device_type 'Bruker APEX-II CCD'
_diffrn_measurement_method '\f and \w scans'
_diffrn_radiation_monochromator graphite
_diffrn_radiation_type CuK\a
_diffrn_radiation_wavelength 1.54178
_diffrn_reflns_av_R_equivalents 0.0268
_diffrn_reflns_av_unetI/netI 0.0294
_diffrn_reflns_Laue_measured_fraction_full 0.917
_diffrn_reflns_Laue_measured_fraction_max 0.976
_diffrn_reflns_limit_h_max 14
_diffrn_reflns_limit_h_min -14
_diffrn_reflns_limit_k_max 18
_diffrn_reflns_limit_k_min -19
_diffrn_reflns_limit_l_max 20
_diffrn_reflns_limit_l_min -15
_diffrn_reflns_number 25794
_diffrn_reflns_point_group_measured_fraction_full 0.917
_diffrn_reflns_point_group_measured_fraction_max 0.976
_diffrn_reflns_theta_full 67.679
_diffrn_reflns_theta_max 65.026
_diffrn_reflns_theta_min 5.365
_diffrn_standards_number 0
_exptl_absorpt_coefficient_mu 2.743
_exptl_absorpt_correction_T_max 0.7526
_exptl_absorpt_correction_T_min 0.4027
_exptl_absorpt_correction_type empirical
_exptl_absorpt_process_details
;
SADABS-2012/1 (Bruker,2012) was used for absorption correction.
wR2(int) was 0.0846 before and 0.0376 after correction.
The Ratio of minimum to maximum transmission is 0.5351.
The \l/2 correction factor is 0.0015.
;
_exptl_crystal_colour 'clear greenish brown'
_exptl_crystal_colour_lustre clear
_exptl_crystal_colour_modifier greenish
_exptl_crystal_colour_primary brown
_exptl_crystal_density_diffrn 1.430
_exptl_crystal_description block
_exptl_crystal_F_000 1528
_exptl_crystal_size_max 0.928
_exptl_crystal_size_mid 0.311
_exptl_crystal_size_min 0.254
_refine_diff_density_max 0.828
_refine_diff_density_min -0.748
_refine_diff_density_rms 0.074
_refine_ls_extinction_method none
_refine_ls_goodness_of_fit_ref 1.101
_refine_ls_hydrogen_treatment constr
_refine_ls_matrix_type full
_refine_ls_number_parameters 869
_refine_ls_number_reflns 11581
_refine_ls_number_restraints 3
_refine_ls_restrained_S_all 1.102
_refine_ls_R_factor_all 0.0819
_refine_ls_R_factor_gt 0.0741
_refine_ls_shift/su_max 0.001
_refine_ls_shift/su_mean 0.000
_refine_ls_structure_factor_coef Fsqd
_refine_ls_weighting_details 'w=1/[\s^2^(Fo^2^)+(0.1390P)^2^+2.1540P] where P=(Fo^2^+2Fc^2^)/3'
_refine_ls_weighting_scheme calc
_refine_ls_wR_factor_gt 0.2184
_refine_ls_wR_factor_ref 0.2282
_reflns_Friedel_coverage 0.000
_reflns_number_gt 10135
_reflns_number_total 11581
_reflns_threshold_expression 'I > 2\s(I)'
_cod_data_source_file ic5025586_si_002.cif
_cod_data_source_block compound_1_225k
_cod_depositor_comments 'Adding full bibliography for 4341887--4341894.cif.'
_cod_database_code 4341888
_shelxl_version_number 2013-4
_shelx_space_group_comment
;
The symmetry employed for this shelxl refinement is uniquely defined
by the following loop, which should always be used as a source of
symmetry information in preference to the above space-group names.
They are only intended as comments.
;
_olex2_refinement_description
;
1. Others
 Fixed Uiso: H1D(0.068) H9(0.064) H11(0.065) H12(0.055) H13(0.055) H14(0.054)
 H15(0.058) H18(0.056) H19(0.058) H33(0.064) H42(0.075) H45(0.083) H22(0.055)
 H38(0.073) H44A(0.086) H44B(0.086) H51A(0.101) H51B(0.101) H53(0.079)
 H54(0.09) H55(0.073) H58(0.093) H59(0.096) H62(0.09) H63(0.091) H66(0.096)
 H67(0.093) H69(0.098) H73(0.131) H75(0.109) H78A(0.116) H78B(0.116) H82(0.133)
 H83(0.124) H84(0.096) H86(0.126)
 Fixed X: H1D(0.0507) H9(0.2433) H11(0.4891) H12(0.3757) H13(0.5767)
 H14(0.4053) H15(0.1098) H18(0.7459) H19(0.216) H33(0.3769) H42(0.2139)
 H45(0.3893) H22(0.8067) H38(0.7075) H44A(0.6346) H44B(0.6404) H51A(0.8265)
 H51B(0.7914) H53(1.1677) H54(0.7031) H55(0.9937) H58(0.9703) H59(0.9719)
 H62(0.6816) H63(1.2667) H66(0.8083) H67(0.9576) H69(0.5114) H73(0.4835)
 H75(0.6127) H78A(0.7138) H78B(0.6448) H82(0.7019) H83(0.3995) H84(1.1663)
 H86(0.8826)
 Fixed Y: H1D(0.5844) H9(0.8837) H11(0.7159) H12(0.5912) H13(0.7332)
 H14(0.561) H15(0.7465) H18(0.517) H19(0.673) H33(0.854) H42(0.8326)
 H45(0.9382) H22(0.4908) H38(0.6736) H44A(0.7648) H44B(0.8515) H51A(0.8657)
 H51B(0.8448) H53(0.6593) H54(0.6172) H55(0.5045) H58(0.8619) H59(0.7483)
 H62(0.551) H63(0.7103) H66(0.4859) H67(0.43) H69(0.695) H73(0.5738)
 H75(0.9066) H78A(0.7526) H78B(0.7162) H82(0.9224) H83(0.6469) H84(0.8134)
 H86(0.8411)
 Fixed Z: H1D(1.0631) H9(0.8805) H11(0.9488) H12(0.9512) H13(0.8015)
 H14(0.8006) H15(0.8906) H18(0.7033) H19(0.7629) H33(0.7507) H42(0.5851)
 H45(1.0444) H22(0.555) H38(0.5664) H44A(0.3907) H44B(0.3533) H51A(0.2892)
 H51B(0.2141) H53(0.2511) H54(0.1488) H55(0.2681) H58(0.1207) H59(0.4844)
 H62(0.388) H63(0.1388) H66(0.1182) H67(0.1777) H69(0.6177) H73(0.4397)
 H75(0.4861) H78A(0.2047) H78B(0.2809) H82(0.5833) H83(0.5545) H84(0.0717)
 H86(0.5841)
;
_olex2_computing_structure_refinement_long 'ShelXL (Sheldrick, 2008)'
_olex2_computing_structure_solution_long 'ShelXS (Sheldrick, 2008)'
_olex2_submission_special_instructions 'No special instructions were received'

loop_
_space_group_symop_operation_xyz
'x, y, z'
'-x, -y, -z'

loop_
_atom_site_label
_atom_site_type_symbol
_atom_site_fract_x
_atom_site_fract_y
_atom_site_fract_z
_atom_site_U_iso_or_equiv
_atom_site_adp_type
_atom_site_occupancy
_atom_site_site_symmetry_order
_atom_site_calc_flag
_atom_site_refinement_flags_posn
_atom_site_refinement_flags_occupancy
_atom_site_disorder_assembly
_atom_site_disorder_group
F1 F 0.4739(2) 0.43925(16) 0.71403(18) 0.0858(8) Uani 1 1 d . . . .
F3 F 0.8707(2) 0.6112(2) 0.6810(2) 0.1053(11) Uani 1 1 d . . . .
F4 F 0.8221(3) 0.6674(2) 0.79070(16) 0.1044(11) Uani 1 1 d . . . .
F5 F 0.6545(2) 0.41241(19) 0.6692(2) 0.1045(11) Uani 1 1 d . . . .
F12 F 0.2747(7) 0.9905(2) 0.6530(4) 0.299(6) Uani 1 1 d . . . .
F13 F 0.4337(7) 0.9325(4) 0.6242(4) 0.224(3) Uani 1 1 d . . . .
F14 F 0.3433(8) 0.9313(3) 0.5522(2) 0.223(4) Uani 1 1 d . . . .
F16 F 0.5840(4) 0.39226(17) 0.7877(2) 0.1215(13) Uani 1 1 d . . . .
F19 F 0.1683(5) 0.6228(3) 0.6423(3) 0.1475(17) Uani 1 1 d . . . .
F23 F 0.2516(5) 1.0553(2) 1.0124(3) 0.1579(19) Uani 1 1 d . . . .
F24 F 0.0321(3) 0.7167(4) 0.6732(4) 0.200(3) Uani 1 1 d . . . .
F27 F 0.2470(5) 1.0445(2) 0.8990(3) 0.158(2) Uani 1 1 d . . . .
F39 F 0.6344(4) 0.7640(5) 1.0175(4) 0.223(4) Uani 1 1 d . . . .
F43 F 0.5090(6) 0.7422(5) 1.1020(4) 0.252(4) Uani 1 1 d . . . .
F44 F 0.5500(6) 0.8518(3) 1.0907(4) 0.202(3) Uani 1 1 d . . . .
C1 C 0.4504(4) 0.8225(3) 1.0041(2) 0.0658(9) Uani 1 1 d . . . .
C1A C 0.5720(3) 0.4441(2) 0.7296(2) 0.0610(9) Uani 1 1 d . . . .
C1B C 0.2200(3) 0.5787(2) 1.01432(19) 0.0515(7) Uani 1 1 d . . . .
C1C C 0.0623(3) 0.6702(2) 0.9778(2) 0.0539(8) Uani 1 1 d . . . .
C1D C 0.1023(3) 0.6072(2) 1.0249(2) 0.0566(8) Uani 1 1 d . . . .
H1D H 0.0507 0.5844 1.0631 0.068 Uiso 1 1 calc R . . .
C1E C -0.0632(3) 0.7013(3) 0.9873(2) 0.0652(10) Uani 1 1 d . . . .
C1F C 0.2664(4) 0.5107(3) 1.0631(3) 0.0696(11) Uani 1 1 d . . . .
C1G C 0.3281(6) 0.9273(3) 0.6246(3) 0.0923(16) Uani 1 1 d . . . .
C2 C 0.2982(4) 0.8540(2) 0.6635(2) 0.0630(9) Uani 1 1 d . . . .
C3 C 0.6762(3) 0.6292(2) 0.74956(18) 0.0452(7) Uani 1 1 d . . . .
C4 C 0.5745(3) 0.52743(19) 0.74889(18) 0.0456(7) Uani 1 1 d . . . .
C5 C 0.4702(3) 0.65744(18) 0.80999(17) 0.0423(6) Uani 1 1 d . . . .
C6 C 0.2587(3) 0.67534(18) 0.90856(18) 0.0430(6) Uani 1 1 d . . . .
C7 C 0.3655(3) 0.78892(19) 0.90279(19) 0.0465(7) Uani 1 1 d . . . .
C8 C 0.3005(3) 0.75864(18) 0.77212(19) 0.0449(7) Uani 1 1 d . . . .
C9 C 0.2974(3) 0.8675(2) 0.9110(2) 0.0531(8) Uani 1 1 d . . . .
H9 H 0.2433 0.8837 0.8805 0.064 Uiso 1 1 calc R . . .
C11 C 0.4418(3) 0.7685(2) 0.9517(2) 0.0542(8) Uani 1 1 d . . . .
H11 H 0.4891 0.7159 0.9488 0.065 Uiso 1 1 calc R . . .
C12 C 0.2962(3) 0.61197(19) 0.95727(18) 0.0461(7) Uani 1 1 d . . . .
H12 H 0.3757 0.5912 0.9512 0.055 Uiso 1 1 calc R . . .
C13 C 0.5747(3) 0.68072(19) 0.78879(19) 0.0460(7) Uani 1 1 d . . . .
H13 H 0.5767 0.7332 0.8015 0.055 Uiso 1 1 calc R . . .
C14 C 0.4738(3) 0.57937(19) 0.78819(18) 0.0452(7) Uani 1 1 d . . . .
H14 H 0.4053 0.5610 0.8006 0.054 Uiso 1 1 calc R . . .
C15 C 0.1391(3) 0.7035(2) 0.92142(19) 0.0482(7) Uani 1 1 d . . . .
H15 H 0.1098 0.7465 0.8906 0.058 Uiso 1 1 calc R . . .
C17 C 0.7848(3) 0.6595(2) 0.7295(2) 0.0545(8) Uani 1 1 d . . . .
C18 C 0.6773(3) 0.5520(2) 0.72945(18) 0.0466(7) Uani 1 1 d . . . .
H18 H 0.7459 0.5170 0.7033 0.056 Uiso 1 1 calc R . . .
C19 C 0.2377(3) 0.7195(2) 0.73836(19) 0.0484(7) Uani 1 1 d . . . .
H19 H 0.2160 0.6730 0.7629 0.058 Uiso 1 1 calc R . . .
C25 C 0.2056(3) 0.7464(2) 0.6694(2) 0.0555(8) Uani 1 1 d . . . .
C28 C 0.1359(4) 0.7016(3) 0.6369(3) 0.0771(12) Uani 1 1 d . . . .
C30 C 0.3062(4) 0.9229(2) 0.9625(2) 0.0637(9) Uani 1 1 d . . . .
C33 C 0.3318(3) 0.8264(2) 0.7314(2) 0.0530(8) Uani 1 1 d . . . .
H33 H 0.3769 0.8540 0.7507 0.064 Uiso 1 1 calc R . . .
C42 C 0.2356(3) 0.8141(2) 0.6315(2) 0.0627(9) Uani 1 1 d . . . .
H42 H 0.2139 0.8326 0.5851 0.075 Uiso 1 1 calc R . . .
C45 C 0.3830(4) 0.9009(3) 1.0096(3) 0.0689(10) Uani 1 1 d . . . .
H45 H 0.3893 0.9382 1.0444 0.083 Uiso 1 1 calc R . . .
C48 C 0.2306(6) 1.0062(3) 0.9665(3) 0.0932(16) Uani 1 1 d . . . .
C49 C 0.5323(5) 0.7957(4) 1.0543(4) 0.0908(15) Uani 1 1 d . . . .
B33 B 0.3488(3) 0.7206(2) 0.8482(2) 0.0448(8) Uani 1 1 d . . . .
F2 F 0.7711(2) 0.73061(19) 0.6948(2) 0.0874(10) Uani 0.942(6) 1 d . P A 1
F6 F 0.368(2) 0.485(4) 1.050(4) 0.16(3) Uani 0.19(2) 1 d . P B 1
F7 F 0.229(4) 0.4475(18) 1.058(3) 0.116(11) Uani 0.19(2) 1 d . P B 1
F8 F 0.214(4) 0.5338(19) 1.1359(13) 0.111(11) Uani 0.19(2) 1 d . P B 1
F9 F -0.1157(4) 0.7346(5) 1.0559(4) 0.1071(10) Uani 0.614(4) 1 d . P C 1
F10 F -0.0932(4) 0.7494(4) 0.9322(4) 0.1071(10) Uani 0.614(4) 1 d . P C 1
F11 F -0.1171(4) 0.6406(4) 0.9848(3) 0.1071(10) Uani 0.614(4) 1 d . P C 1
F21A F 0.120(2) 0.7262(13) 0.5713(10) 0.195(8) Uani 0.61(3) 1 d . P D 1
F38A F 0.1252(11) 1.0099(10) 0.9962(13) 0.194(8) Uani 0.61(3) 1 d . P D 1
Fe1 Fe 0.90999(4) 0.67171(3) 0.34731(3) 0.04994(19) Uani 1 1 d . . . .
O11 O 1.0487(2) 0.60239(14) 0.37712(13) 0.0539(6) Uani 1 1 d . . . .
N3 N 0.8747(2) 0.60370(18) 0.26213(16) 0.0536(7) Uani 1 1 d . . . .
N5 N 0.8345(2) 0.59895(16) 0.43988(15) 0.0468(6) Uani 1 1 d . . . .
N6 N 1.0144(3) 0.72906(18) 0.25398(17) 0.0572(7) Uani 1 1 d . . . .
N18 N 0.7726(3) 0.7619(2) 0.29954(19) 0.0644(8) Uani 1 1 d . . . .
N21 N 0.8471(3) 0.77115(19) 0.42887(18) 0.0631(8) Uani 1 1 d . . . .
C10 C 0.9090(3) 0.54863(18) 0.47153(17) 0.0432(6) Uani 1 1 d . . . .
C16 C 0.7140(3) 0.6089(2) 0.47305(19) 0.0490(7) Uani 1 1 d . . . .
C22 C 0.8834(3) 0.49435(19) 0.53425(18) 0.0455(7) Uani 1 1 d . . . .
H22 H 0.8067 0.4908 0.5550 0.055 Uiso 1 1 calc R . . .
C23 C 1.0317(3) 0.55251(18) 0.43539(17) 0.0440(7) Uani 1 1 d . . . .
C31 C 0.7900(3) 0.6372(2) 0.2269(2) 0.0585(8) Uani 1 1 d . . . .
C32 C 0.9564(4) 0.7886(2) 0.2158(2) 0.0636(9) Uani 1 1 d . . . .
C38 C 0.6623(3) 0.6526(2) 0.5407(2) 0.0607(9) Uani 1 1 d . . . .
H38 H 0.7075 0.6736 0.5664 0.073 Uiso 1 1 calc R . . .
C40 C 0.7427(4) 0.8177(2) 0.4299(2) 0.0651(10) Uani 1 1 d . . . .
C44 C 0.6865(4) 0.8006(3) 0.3689(2) 0.0714(11) Uani 1 1 d . . . .
H44A H 0.6346 0.7648 0.3907 0.086 Uiso 1 1 calc R . . .
H44B H 0.6404 0.8515 0.3533 0.086 Uiso 1 1 calc R . . .
C51 C 0.8319(4) 0.8216(3) 0.2544(3) 0.0844(14) Uani 1 1 d . . . .
H51A H 0.8265 0.8657 0.2892 0.101 Uiso 1 1 calc R . . .
H51B H 0.7914 0.8448 0.2141 0.101 Uiso 1 1 calc R . . .
C53 C 1.1273(4) 0.7013(3) 0.2244(2) 0.0657(9) Uani 1 1 d . . . .
H53 H 1.1677 0.6593 0.2511 0.079 Uiso 1 1 calc R . . .
C54 C 0.7633(4) 0.5936(3) 0.1728(2) 0.0748(12) Uani 1 1 d . . . .
H54 H 0.7031 0.6172 0.1488 0.090 Uiso 1 1 calc R . . .
C55 C 0.9344(3) 0.5278(2) 0.2433(2) 0.0612(9) Uani 1 1 d . . . .
H55 H 0.9937 0.5045 0.2681 0.073 Uiso 1 1 calc R . . .
C58 C 1.0120(4) 0.8206(3) 0.1472(2) 0.0774(12) Uani 1 1 d . . . .
H58 H 0.9703 0.8619 0.1207 0.093 Uiso 1 1 calc R . . .
C59 C 0.8981(5) 0.7806(3) 0.4853(3) 0.0799(12) Uani 1 1 d . . . .
H59 H 0.9719 0.7483 0.4844 0.096 Uiso 1 1 calc R . . .
C62 C 0.6475(4) 0.5800(3) 0.4347(3) 0.0753(11) Uani 1 1 d . . . .
H62 H 0.6816 0.5510 0.3880 0.090 Uiso 1 1 calc R . . .
C63 C 1.1871(4) 0.7310(3) 0.1574(3) 0.0760(11) Uani 1 1 d . . . .
H63 H 1.2667 0.7103 0.1388 0.091 Uiso 1 1 calc R . . .
C66 C 0.8255(4) 0.5160(3) 0.1546(3) 0.0804(13) Uani 1 1 d . . . .
H66 H 0.8083 0.4859 0.1182 0.096 Uiso 1 1 calc R . . .
C67 C 0.9131(5) 0.4828(3) 0.1900(3) 0.0775(12) Uani 1 1 d . . . .
H67 H 0.9576 0.4300 0.1777 0.093 Uiso 1 1 calc R . . .
C69 C 0.5455(4) 0.6659(3) 0.5710(3) 0.0813(13) Uani 1 1 d . . . .
H69 H 0.5114 0.6950 0.6177 0.098 Uiso 1 1 calc R . . .
C73 C 0.5295(4) 0.5939(5) 0.4654(3) 0.109(2) Uani 1 1 d . . . .
H73 H 0.4835 0.5738 0.4397 0.131 Uiso 1 1 calc R . . .
C75 C 0.6860(5) 0.8746(3) 0.4867(3) 0.0908(16) Uani 1 1 d . . . .
H75 H 0.6127 0.9066 0.4861 0.109 Uiso 1 1 calc R . . .
C78 C 0.7221(5) 0.7198(4) 0.2514(3) 0.0968(17) Uani 1 1 d . . . .
H78A H 0.7138 0.7526 0.2047 0.116 Uiso 1 1 calc R . . .
H78B H 0.6448 0.7162 0.2809 0.116 Uiso 1 1 calc R . . .
C82 C 0.7390(8) 0.8836(3) 0.5441(3) 0.111(2) Uani 1 1 d . . . .
H82 H 0.7019 0.9224 0.5833 0.133 Uiso 1 1 calc R . . .
C83 C 0.4795(4) 0.6373(4) 0.5339(3) 0.1037(19) Uani 1 1 d . . . .
H83 H 0.3995 0.6469 0.5545 0.124 Uiso 1 1 calc R . . .
C84 C 1.1279(4) 0.7918(3) 0.1180(3) 0.0798(12) Uani 1 1 d . . . .
H84 H 1.1663 0.8134 0.0717 0.096 Uiso 1 1 calc R . . .
C86 C 0.8460(7) 0.8360(4) 0.5446(3) 0.105(2) Uani 1 1 d . . . .
H86 H 0.8826 0.8411 0.5841 0.126 Uiso 1 1 calc R . . .
F11A F -0.1284(7) 0.6922(7) 1.0545(7) 0.1071(10) Uani 0.386(4) 1 d . P C 2
F21B F 0.1680(16) 0.6945(17) 0.5619(8) 0.139(9) Uani 0.39(3) 1 d . P D 2
F2A F 0.826(4) 0.672(4) 0.663(4) 0.0874(10) Uani 0.058(6) 1 d . P A 2
F10A F -0.0881(6) 0.7868(6) 0.9832(6) 0.1071(10) Uani 0.386(4) 1 d . P C 2
F6A F 0.1928(5) 0.4945(9) 1.1256(6) 0.131(4) Uani 0.81(2) 1 d . P B 2
F7A F 0.3090(14) 0.4411(3) 1.0222(6) 0.121(4) Uani 0.81(2) 1 d . P B 2
F38B F 0.1292(18) 1.0077(12) 0.967(3) 0.223(17) Uani 0.39(3) 1 d . P D 2
F8A F 0.3567(7) 0.5209(6) 1.0853(4) 0.105(3) Uani 0.81(2) 1 d . P B 2
F9A F -0.0977(6) 0.6915(7) 0.9254(6) 0.1071(10) Uani 0.386(4) 1 d . P C 2

loop_
_atom_site_aniso_label
_atom_site_aniso_U_11
_atom_site_aniso_U_22
_atom_site_aniso_U_33
_atom_site_aniso_U_23
_atom_site_aniso_U_13
_atom_site_aniso_U_12
F1 0.0620(13) 0.0852(17) 0.117(2) -0.0390(15) -0.0208(13) -0.0206(12)
F3 0.0497(13) 0.102(2) 0.152(3) -0.042(2) 0.0154(15) -0.0250(14)
F4 0.0975(19) 0.170(3) 0.0831(17) 0.0284(18) -0.0432(15) -0.087(2)
F5 0.0684(15) 0.0940(19) 0.139(3) -0.0611(19) 0.0133(15) -0.0200(14)
F12 0.390(10) 0.0440(19) 0.298(8) 0.019(3) 0.196(8) -0.025(3)
F13 0.247(7) 0.189(6) 0.275(8) 0.137(6) -0.072(6) -0.151(6)
F14 0.477(12) 0.150(4) 0.094(3) 0.066(3) -0.077(5) -0.182(6)
F16 0.206(4) 0.0569(15) 0.129(3) 0.0199(16) -0.081(3) -0.044(2)
F19 0.197(4) 0.111(3) 0.190(4) 0.001(3) -0.127(4) -0.059(3)
F23 0.232(5) 0.0677(19) 0.173(4) -0.042(2) -0.082(4) 0.014(3)
F24 0.075(2) 0.283(7) 0.258(6) -0.112(6) 0.003(3) -0.086(3)
F27 0.230(6) 0.079(2) 0.128(3) 0.011(2) -0.045(3) 0.035(3)
F39 0.109(3) 0.368(10) 0.181(5) -0.068(6) -0.089(3) 0.043(5)
F43 0.257(7) 0.351(9) 0.267(7) 0.213(7) -0.219(7) -0.193(7)
F44 0.245(6) 0.169(4) 0.254(6) -0.053(4) -0.191(6) -0.020(4)
C1 0.066(2) 0.069(2) 0.069(2) -0.0051(19) -0.0200(18) -0.0227(19)
C1A 0.056(2) 0.057(2) 0.071(2) -0.0079(18) -0.0189(17) -0.0099(16)
C1B 0.0575(19) 0.0553(18) 0.0471(17) 0.0096(14) -0.0173(14) -0.0210(15)
C1C 0.0487(17) 0.067(2) 0.0452(17) 0.0033(15) -0.0083(14) -0.0162(16)
C1D 0.0562(19) 0.071(2) 0.0462(18) 0.0141(16) -0.0100(14) -0.0276(17)
C1E 0.0491(19) 0.094(3) 0.048(2) 0.0190(19) -0.0084(15) -0.0171(19)
C1F 0.078(3) 0.073(3) 0.064(3) 0.026(2) -0.025(2) -0.029(2)
C1G 0.139(5) 0.065(3) 0.077(3) 0.025(2) -0.026(3) -0.037(3)
C2 0.076(2) 0.0520(19) 0.053(2) 0.0130(16) -0.0057(17) -0.0130(17)
C3 0.0383(15) 0.0553(18) 0.0429(16) 0.0101(13) -0.0117(12) -0.0131(13)
C4 0.0439(16) 0.0495(17) 0.0442(16) 0.0001(13) -0.0152(13) -0.0073(13)
C5 0.0410(15) 0.0444(16) 0.0423(15) 0.0067(12) -0.0114(12) -0.0118(12)
C6 0.0418(15) 0.0436(15) 0.0441(16) 0.0025(12) -0.0109(12) -0.0108(12)
C7 0.0435(15) 0.0460(16) 0.0487(17) 0.0052(13) -0.0076(13) -0.0130(13)
C8 0.0384(14) 0.0424(15) 0.0506(17) 0.0066(13) -0.0061(12) -0.0091(12)
C9 0.0530(18) 0.0507(18) 0.0511(18) 0.0036(14) -0.0082(14) -0.0088(14)
C11 0.0527(18) 0.0521(18) 0.060(2) 0.0009(15) -0.0158(15) -0.0144(15)
C12 0.0450(16) 0.0482(16) 0.0476(17) 0.0035(13) -0.0154(13) -0.0124(13)
C13 0.0451(16) 0.0445(16) 0.0488(17) 0.0048(13) -0.0116(13) -0.0120(13)
C14 0.0401(15) 0.0509(17) 0.0472(17) 0.0048(13) -0.0125(12) -0.0142(13)
C15 0.0463(16) 0.0513(17) 0.0446(17) 0.0065(13) -0.0102(13) -0.0092(14)
C17 0.0413(16) 0.062(2) 0.061(2) 0.0090(16) -0.0113(15) -0.0163(15)
C18 0.0424(15) 0.0537(18) 0.0423(16) 0.0022(13) -0.0124(12) -0.0067(13)
C19 0.0428(15) 0.0516(17) 0.0500(18) 0.0111(14) -0.0102(13) -0.0131(13)
C25 0.0463(17) 0.066(2) 0.0529(19) 0.0089(16) -0.0147(14) -0.0101(15)
C28 0.067(3) 0.102(4) 0.076(3) 0.021(2) -0.029(2) -0.036(2)
C30 0.074(2) 0.052(2) 0.059(2) -0.0020(16) -0.0066(18) -0.0109(17)
C33 0.0600(19) 0.0469(17) 0.0507(18) 0.0039(14) -0.0091(15) -0.0149(15)
C42 0.065(2) 0.067(2) 0.0507(19) 0.0150(17) -0.0175(16) -0.0064(18)
C45 0.081(3) 0.063(2) 0.067(2) -0.0093(19) -0.017(2) -0.024(2)
C48 0.128(5) 0.058(3) 0.085(3) -0.013(2) -0.026(3) -0.005(3)
C49 0.093(4) 0.097(4) 0.098(4) -0.008(3) -0.051(3) -0.020(3)
B33 0.0407(17) 0.0441(18) 0.0500(19) 0.0061(15) -0.0111(14) -0.0123(14)
F2 0.0619(15) 0.078(2) 0.124(2) 0.0427(17) -0.0199(15) -0.0328(14)
F6 0.052(11) 0.18(5) 0.21(5) 0.15(4) -0.019(18) 0.001(18)
F7 0.13(3) 0.071(12) 0.15(3) 0.049(14) -0.04(2) -0.047(14)
F8 0.18(3) 0.093(15) 0.047(10) 0.046(9) -0.018(11) -0.018(13)
F9 0.0495(10) 0.144(3) 0.124(2) -0.007(2) -0.0153(12) -0.0190(16)
F10 0.0495(10) 0.144(3) 0.124(2) -0.007(2) -0.0153(12) -0.0190(16)
F11 0.0495(10) 0.144(3) 0.124(2) -0.007(2) -0.0153(12) -0.0190(16)
F21A 0.294(17) 0.256(13) 0.159(10) 0.133(10) -0.191(11) -0.191(13)
F38A 0.095(8) 0.104(9) 0.304(15) -0.027(8) 0.058(10) 0.025(6)
Fe1 0.0574(3) 0.0450(3) 0.0433(3) 0.0084(2) -0.0175(2) -0.0003(2)
O11 0.0535(13) 0.0550(13) 0.0492(13) 0.0178(10) -0.0146(10) -0.0071(10)
N3 0.0549(16) 0.0565(16) 0.0457(15) 0.0038(12) -0.0119(12) -0.0070(13)
N5 0.0486(14) 0.0471(14) 0.0406(13) 0.0057(11) -0.0137(11) -0.0017(11)
N6 0.0691(19) 0.0493(15) 0.0498(16) 0.0100(12) -0.0183(13) -0.0056(13)
N18 0.0650(18) 0.0607(18) 0.0552(17) 0.0006(14) -0.0182(14) 0.0130(15)
N21 0.087(2) 0.0502(16) 0.0515(17) 0.0055(13) -0.0183(15) -0.0148(16)
C10 0.0498(16) 0.0402(15) 0.0362(15) -0.0004(12) -0.0114(12) -0.0027(12)
C16 0.0478(17) 0.0510(17) 0.0433(16) 0.0081(13) -0.0140(13) -0.0012(14)
C22 0.0437(15) 0.0476(16) 0.0408(16) 0.0032(13) -0.0087(12) -0.0044(13)
C23 0.0499(16) 0.0420(15) 0.0373(15) 0.0036(12) -0.0107(12) -0.0054(13)
C31 0.0520(18) 0.074(2) 0.0478(18) 0.0054(16) -0.0141(15) -0.0112(17)
C32 0.083(3) 0.053(2) 0.0481(19) 0.0094(15) -0.0182(17) -0.0018(18)
C38 0.065(2) 0.063(2) 0.0466(19) 0.0026(16) -0.0121(16) -0.0021(17)
C40 0.085(3) 0.0429(18) 0.055(2) 0.0071(15) -0.0018(18) -0.0083(18)
C44 0.070(2) 0.057(2) 0.069(2) 0.0057(18) -0.0099(19) 0.0115(18)
C51 0.096(3) 0.069(3) 0.057(2) 0.023(2) -0.007(2) 0.022(2)
C53 0.064(2) 0.064(2) 0.069(2) 0.0139(18) -0.0218(18) -0.0111(18)
C54 0.065(2) 0.110(4) 0.059(2) 0.009(2) -0.0240(19) -0.033(2)
C55 0.068(2) 0.053(2) 0.061(2) 0.0023(16) -0.0139(17) -0.0118(17)
C58 0.095(3) 0.065(2) 0.060(2) 0.0173(19) -0.018(2) 0.000(2)
C59 0.117(4) 0.068(3) 0.063(2) 0.007(2) -0.028(2) -0.033(3)
C62 0.061(2) 0.105(3) 0.059(2) -0.010(2) -0.0128(18) -0.018(2)
C63 0.072(3) 0.077(3) 0.077(3) 0.014(2) -0.015(2) -0.020(2)
C66 0.092(3) 0.087(3) 0.075(3) -0.008(2) -0.021(2) -0.043(3)
C67 0.094(3) 0.066(2) 0.075(3) -0.004(2) -0.015(2) -0.027(2)
C69 0.068(3) 0.097(3) 0.057(2) -0.001(2) -0.0018(19) 0.011(2)
C73 0.061(3) 0.185(7) 0.089(4) -0.018(4) -0.023(2) -0.031(3)
C75 0.127(4) 0.061(2) 0.059(3) 0.004(2) 0.010(3) -0.007(3)
C78 0.084(3) 0.106(4) 0.098(4) -0.019(3) -0.054(3) 0.024(3)
C82 0.184(7) 0.065(3) 0.064(3) -0.007(2) 0.004(4) -0.025(4)
C83 0.054(2) 0.158(6) 0.082(3) -0.002(3) -0.008(2) -0.002(3)
C84 0.093(3) 0.080(3) 0.061(2) 0.017(2) -0.009(2) -0.023(2)
C86 0.180(7) 0.084(4) 0.063(3) 0.005(3) -0.032(3) -0.054(4)
F11A 0.0495(10) 0.144(3) 0.124(2) -0.007(2) -0.0153(12) -0.0190(16)
F21B 0.119(10) 0.28(2) 0.061(7) -0.039(10) -0.006(7) -0.126(12)
F2A 0.0619(15) 0.078(2) 0.124(2) 0.0427(17) -0.0199(15) -0.0328(14)
F10A 0.0495(10) 0.144(3) 0.124(2) -0.007(2) -0.0153(12) -0.0190(16)
F6A 0.086(3) 0.159(9) 0.125(6) 0.106(7) -0.012(3) -0.024(4)
F7A 0.176(11) 0.062(2) 0.129(6) 0.018(3) -0.068(7) -0.006(4)
F38B 0.107(14) 0.060(8) 0.52(5) -0.067(16) -0.14(2) 0.031(8)
F8A 0.117(6) 0.118(5) 0.114(4) 0.062(3) -0.082(5) -0.053(4)
F9A 0.0495(10) 0.144(3) 0.124(2) -0.007(2) -0.0153(12) -0.0190(16)

loop_
_atom_type_symbol
_atom_type_description
_atom_type_scat_dispersion_real
_atom_type_scat_dispersion_imag
_atom_type_scat_source
C C 0.0181 0.0091 'International Tables Vol C Tables 4.2.6.8 and 6.1.1.4'
H H 0.0000 0.0000 'International Tables Vol C Tables 4.2.6.8 and 6.1.1.4'
B B 0.0090 0.0039 'International Tables Vol C Tables 4.2.6.8 and 6.1.1.4'
F F 0.0727 0.0534 'International Tables Vol C Tables 4.2.6.8 and 6.1.1.4'
Fe Fe -1.1336 3.1974 'International Tables Vol C Tables 4.2.6.8 and 6.1.1.4'
N N 0.0311 0.0180 'International Tables Vol C Tables 4.2.6.8 and 6.1.1.4'
O O 0.0492 0.0322 'International Tables Vol C Tables 4.2.6.8 and 6.1.1.4'

loop_
_geom_angle_atom_site_label_1
_geom_angle_atom_site_label_2
_geom_angle_atom_site_label_3
_geom_angle
_geom_angle_site_symmetry_1
_geom_angle_site_symmetry_3
F2A F3 C17 58(3) . .
C11 C1 C45 120.4(4) . .
C11 C1 C49 119.3(4) . .
C45 C1 C49 120.3(4) . .
F1 C1A C4 113.5(3) . .
F5 C1A F1 106.3(3) . .
F5 C1A F16 105.4(4) . .
F5 C1A C4 113.6(3) . .
F16 C1A F1 104.8(4) . .
F16 C1A C4 112.5(3) . .
C1D C1B C1F 120.2(3) . .
C1D C1B C12 120.7(3) . .
C12 C1B C1F 119.1(3) . .
C1D C1C C1E 119.6(3) . .
C1D C1C C15 120.3(3) . .
C15 C1C C1E 120.1(3) . .
C1B C1D C1C 118.5(3) . .
F9 C1E C1C 113.2(4) . .
F9 C1E F11 103.2(4) . .
F10 C1E C1C 115.4(4) . .
F10 C1E F9 110.0(5) . .
F10 C1E F11 101.9(5) . .
F11 C1E C1C 111.9(4) . .
F11A C1E C1C 117.1(5) . .
F11A C1E F10A 99.4(7) . .
F11A C1E F9A 118.5(6) . .
F10A C1E C1C 109.1(4) . .
F9A C1E C1C 113.1(5) . .
F9A C1E F10A 95.4(7) . .
F6 C1F C1B 118.6(13) . .
F6 C1F F7 103(3) . .
F6 C1F F8 116(4) . .
F7 C1F C1B 112.0(12) . .
F7 C1F F8 101.3(18) . .
F8 C1F C1B 104.5(11) . .
F6A C1F C1B 115.4(5) . .
F6A C1F F7A 106.3(6) . .
F6A C1F F8A 107.2(7) . .
F7A C1F C1B 111.3(4) . .
F8A C1F C1B 113.2(5) . .
F8A C1F F7A 102.4(6) . .
F12 C1G F13 100.3(6) . .
F12 C1G F14 110.1(6) . .
F12 C1G C2 117.3(5) . .
F13 C1G C2 113.1(5) . .
F14 C1G F13 94.8(6) . .
F14 C1G C2 117.6(5) . .
C33 C2 C1G 120.3(4) . .
C42 C2 C1G 118.5(4) . .
C42 C2 C33 121.2(3) . .
C13 C3 C17 118.7(3) . .
C18 C3 C13 120.8(3) . .
C18 C3 C17 120.5(3) . .
C14 C4 C1A 119.5(3) . .
C18 C4 C1A 119.9(3) . .
C18 C4 C14 120.6(3) . .
C13 C5 B33 122.5(3) . .
C14 C5 C13 115.3(3) . .
C14 C5 B33 121.8(3) . .
C12 C6 C15 115.6(3) . .
C12 C6 B33 121.7(3) . .
C15 C6 B33 122.3(3) . .
C9 C7 C11 115.4(3) . .
C9 C7 B33 123.2(3) . .
C11 C7 B33 121.0(3) . .
C19 C8 C33 115.5(3) . .
C19 C8 B33 121.6(3) . .
C33 C8 B33 122.4(3) . .
C7 C9 C30 122.6(3) . .
C1 C11 C7 122.8(3) . .
C1B C12 C6 122.3(3) . .
C3 C13 C5 122.5(3) . .
C4 C14 C5 122.8(3) . .
C1C C15 C6 122.6(3) . .
F3 C17 C3 113.1(3) . .
F4 C17 F3 106.4(3) . .
F4 C17 C3 112.5(3) . .
F4 C17 F2 106.8(3) . .
F2 C17 F3 105.4(3) . .
F2 C17 C3 112.0(3) . .
F2A C17 F3 52(3) . .
F2A C17 F4 129(2) . .
F2A C17 C3 118(2) . .
C3 C18 C4 118.0(3) . .
C8 C19 C25 122.5(3) . .
C19 C25 C28 119.5(3) . .
C42 C25 C19 120.7(3) . .
C42 C25 C28 119.8(3) . .
F19 C28 C25 113.7(4) . .
F24 C28 F19 103.5(5) . .
F24 C28 C25 112.4(5) . .
F24 C28 F21A 97.1(13) . .
F24 C28 F21B 122.5(10) . .
F21A C28 F19 113.9(12) . .
F21A C28 C25 114.5(7) . .
F21B C28 F19 88.5(14) . .
F21B C28 C25 113.1(8) . .
C9 C30 C48 118.7(4) . .
C45 C30 C9 120.5(4) . .
C45 C30 C48 120.7(4) . .
C2 C33 C8 121.9(3) . .
C2 C42 C25 118.1(3) . .
C30 C45 C1 118.4(4) . .
F23 C48 F27 102.1(5) . .
F23 C48 C30 113.9(5) . .
F27 C48 C30 112.3(5) . .
F38A C48 F23 100.7(11) . .
F38A C48 F27 111.9(12) . .
F38A C48 C30 114.8(9) . .
F38B C48 F23 118.8(16) . .
F38B C48 F27 93(2) . .
F38B C48 C30 114.1(10) . .
F39 C49 F44 100.5(6) . .
F39 C49 C1 114.3(5) . .
F43 C49 F39 102.5(7) . .
F43 C49 F44 107.9(7) . .
F43 C49 C1 114.6(5) . .
F44 C49 C1 115.4(5) . .
C5 B33 C6 112.2(2) . .
C5 B33 C7 112.5(3) . .
C5 B33 C8 103.5(2) . .
C6 B33 C8 112.2(2) . .
C7 B33 C6 103.2(3) . .
C7 B33 C8 113.7(3) . .
O11 Fe1 N3 105.61(11) . .
O11 Fe1 N5 77.94(10) . .
O11 Fe1 N6 92.13(11) . .
O11 Fe1 N18 170.36(12) . .
O11 Fe1 N21 105.94(12) . .
N3 Fe1 N5 91.14(11) . .
N3 Fe1 N6 88.98(12) . .
N3 Fe1 N18 75.92(12) . .
N3 Fe1 N21 147.13(13) . .
N5 Fe1 N6 169.73(11) . .
N5 Fe1 N18 111.65(12) . .
N5 Fe1 N21 86.62(11) . .
N6 Fe1 N18 78.33(12) . .
N21 Fe1 N6 98.80(12) . .
N21 Fe1 N18 74.53(12) . .
C23 O11 Fe1 117.5(2) . .
C31 N3 Fe1 119.6(2) . .
C31 N3 C55 118.7(3) . .
C55 N3 Fe1 121.8(2) . .
C10 N5 Fe1 114.2(2) . .
C10 N5 C16 120.2(3) . .
C16 N5 Fe1 125.2(2) . .
C32 N6 Fe1 115.7(3) . .
C53 N6 Fe1 124.9(2) . .
C53 N6 C32 118.5(3) . .
C44 N18 Fe1 105.4(2) . .
C51 N18 Fe1 105.5(3) . .
C51 N18 C44 110.4(3) . .
C51 N18 C78 112.2(4) . .
C78 N18 Fe1 110.6(3) . .
C78 N18 C44 112.3(4) . .
C40 N21 Fe1 116.9(3) . .
C40 N21 C59 118.7(4) . .
C59 N21 Fe1 123.6(3) . .
N5 C10 C22 126.3(3) . .
N5 C10 C23 113.4(3) . .
C22 C10 C23 120.3(3) . .
C38 C16 N5 120.3(3) . .
C62 C16 N5 120.0(3) . .
C62 C16 C38 119.5(3) . .
C23 C22 C10 120.8(3) 2_766 .
O11 C23 C10 116.8(3) . .
O11 C23 C22 124.3(3) . 2_766
C22 C23 C10 118.8(3) 2_766 .
N3 C31 C54 120.7(4) . .
N3 C31 C78 117.5(3) . .
C54 C31 C78 121.6(4) . .
N6 C32 C51 116.3(3) . .
N6 C32 C58 120.9(4) . .
C58 C32 C51 122.7(3) . .
C69 C38 C16 120.7(4) . .
N21 C40 C44 116.3(3) . .
N21 C40 C75 122.4(5) . .
C75 C40 C44 121.2(4) . .
N18 C44 C40 111.5(3) . .
N18 C51 C32 114.9(3) . .
N6 C53 C63 123.3(4) . .
C66 C54 C31 119.5(4) . .
N3 C55 C67 123.1(4) . .
C84 C58 C32 119.9(4) . .
N21 C59 C86 122.2(6) . .
C16 C62 C73 119.5(4) . .
C53 C63 C84 118.3(4) . .
C54 C66 C67 119.3(4) . .
C55 C67 C66 118.7(4) . .
C83 C69 C38 120.2(4) . .
C83 C73 C62 120.1(5) . .
C82 C75 C40 118.5(6) . .
N18 C78 C31 114.3(3) . .
C75 C82 C86 120.3(5) . .
C69 C83 C73 120.1(5) . .
C58 C84 C63 119.1(4) . .
C82 C86 C59 118.0(6) . .
F3 F2A C17 70(3) . .

loop_
_geom_bond_atom_site_label_1
_geom_bond_atom_site_label_2
_geom_bond_distance
_geom_bond_site_symmetry_2
F1 C1A 1.327(4) .
F3 C17 1.326(4) .
F3 F2A 1.11(6) .
F4 C17 1.303(4) .
F5 C1A 1.320(5) .
F12 C1G 1.186(7) .
F13 C1G 1.324(9) .
F14 C1G 1.249(7) .
F16 C1A 1.325(5) .
F19 C28 1.305(6) .
F23 C48 1.310(7) .
F24 C28 1.254(6) .
F27 C48 1.318(7) .
F39 C49 1.270(7) .
F43 C49 1.237(8) .
F44 C49 1.272(7) .
C1 C11 1.384(5) .
C1 C45 1.386(6) .
C1 C49 1.480(7) .
C1A C4 1.486(5) .
C1B C1D 1.384(5) .
C1B C1F 1.487(5) .
C1B C12 1.391(5) .
C1C C1D 1.387(5) .
C1C C1E 1.480(5) .
C1C C15 1.388(5) .
C1E F9 1.318(8) .
C1E F10 1.301(7) .
C1E F11 1.361(7) .
C1E F11A 1.284(11) .
C1E F10A 1.411(11) .
C1E F9A 1.303(11) .
C1F F6 1.19(2) .
C1F F7 1.28(2) .
C1F F8 1.33(3) .
C1F F6A 1.306(7) .
C1F F7A 1.349(8) .
C1F F8A 1.319(8) .
C1G C2 1.464(6) .
C2 C33 1.386(5) .
C2 C42 1.373(6) .
C3 C13 1.392(5) .
C3 C17 1.500(4) .
C3 C18 1.376(5) .
C4 C14 1.389(4) .
C4 C18 1.384(5) .
C5 C13 1.393(4) .
C5 C14 1.391(4) .
C5 B33 1.634(5) .
C6 C12 1.400(4) .
C6 C15 1.402(4) .
C6 B33 1.637(4) .
C7 C9 1.391(5) .
C7 C11 1.402(5) .
C7 B33 1.636(5) .
C8 C19 1.386(5) .
C8 C33 1.400(5) .
C8 B33 1.642(5) .
C9 C30 1.392(5) .
C17 F2 1.314(5) .
C17 F2A 1.19(6) .
C19 C25 1.393(5) .
C25 C28 1.503(6) .
C25 C42 1.375(5) .
C28 F21A 1.256(10) .
C28 F21B 1.294(13) .
C30 C45 1.382(6) .
C30 C48 1.491(6) .
C48 F38A 1.263(14) .
C48 F38B 1.24(2) .
Fe1 O11 1.999(2) .
Fe1 N3 2.141(3) .
Fe1 N5 2.148(3) .
Fe1 N6 2.162(3) .
Fe1 N18 2.289(3) .
Fe1 N21 2.161(3) .
O11 C23 1.301(4) .
N3 C31 1.340(5) .
N3 C55 1.340(5) .
N5 C10 1.307(4) .
N5 C16 1.429(4) .
N6 C32 1.341(5) .
N6 C53 1.339(5) .
N18 C44 1.480(5) .
N18 C51 1.469(6) .
N18 C78 1.476(6) .
N21 C40 1.337(5) .
N21 C59 1.342(6) .
C10 C22 1.421(4) .
C10 C23 1.505(4) .
C16 C38 1.380(5) .
C16 C62 1.372(6) .
C22 C23 1.359(4) 2_766
C23 C22 1.359(4) 2_766
C31 C54 1.392(6) .
C31 C78 1.482(6) .
C32 C51 1.502(6) .
C32 C58 1.387(6) .
C38 C69 1.375(6) .
C40 C44 1.496(6) .
C40 C75 1.372(6) .
C53 C63 1.369(6) .
C54 C66 1.369(7) .
C55 C67 1.361(6) .
C58 C84 1.371(7) .
C59 C86 1.380(8) .
C62 C73 1.388(7) .
C63 C84 1.375(7) .
C66 C67 1.371(7) .
C69 C83 1.350(8) .
C73 C83 1.386(8) .
C75 C82 1.371(10) .
C82 C86 1.375(10) .

loop_
_geom_torsion_atom_site_label_1
_geom_torsion_atom_site_label_2
_geom_torsion_atom_site_label_3
_geom_torsion_atom_site_label_4
_geom_torsion
_geom_torsion_site_symmetry_4
F1 C1A C4 C14 33.5(5) .
F1 C1A C4 C18 -148.2(3) .
F4 C17 F2A F3 80(4) .
F5 C1A C4 C14 155.1(3) .
F5 C1A C4 C18 -26.6(5) .
F12 C1G C2 C33 -75.6(9) .
F12 C1G C2 C42 103.7(8) .
F13 C1G C2 C33 40.4(8) .
F13 C1G C2 C42 -140.3(6) .
F14 C1G C2 C33 149.4(6) .
F14 C1G C2 C42 -31.3(9) .
F16 C1A C4 C14 -85.2(4) .
F16 C1A C4 C18 93.1(4) .
C1A C4 C14 C5 178.3(3) .
C1A C4 C18 C3 -178.9(3) .
C1D C1B C1F F6 177(5) .
C1D C1B C1F F7 57(3) .
C1D C1B C1F F8 -52(2) .
C1D C1B C1F F6A -15.4(10) .
C1D C1B C1F F7A 105.8(9) .
C1D C1B C1F F8A -139.5(6) .
C1D C1B C12 C6 0.3(5) .
C1D C1C C1E F9 64.2(6) .
C1D C1C C1E F10 -167.8(5) .
C1D C1C C1E F11 -51.9(5) .
C1D C1C C1E F11A 26.0(8) .
C1D C1C C1E F10A 137.8(5) .
C1D C1C C1E F9A -117.3(7) .
C1D C1C C15 C6 0.7(5) .
C1E C1C C1D C1B 179.3(4) .
C1E C1C C15 C6 -178.5(3) .
C1F C1B C1D C1C -179.5(4) .
C1F C1B C12 C6 179.2(3) .
C1G C2 C33 C8 177.1(4) .
C1G C2 C42 C25 -178.5(4) .
C3 C17 F2A F3 -98(2) .
C7 C9 C30 C45 -1.3(6) .
C7 C9 C30 C48 179.2(4) .
C8 C19 C25 C28 -179.0(4) .
C8 C19 C25 C42 0.1(5) .
C9 C7 C11 C1 -0.7(5) .
C9 C7 B33 C5 148.0(3) .
C9 C7 B33 C6 -90.9(3) .
C9 C7 B33 C8 30.8(4) .
C9 C30 C45 C1 -0.1(6) .
C9 C30 C48 F23 -175.2(5) .
C9 C30 C48 F27 -59.8(7) .
C9 C30 C48 F38A 69.5(14) .
C9 C30 C48 F38B 44(3) .
C11 C1 C45 C30 1.0(6) .
C11 C1 C49 F39 52.3(8) .
C11 C1 C49 F43 -65.5(8) .
C11 C1 C49 F44 168.2(6) .
C11 C7 C9 C30 1.7(5) .
C11 C7 B33 C5 -39.6(4) .
C11 C7 B33 C6 81.5(3) .
C11 C7 B33 C8 -156.7(3) .
C12 C1B C1D C1C -0.6(5) .
C12 C1B C1F F6 -2(5) .
C12 C1B C1F F7 -122(3) .
C12 C1B C1F F8 129(2) .
C12 C1B C1F F6A 165.7(9) .
C12 C1B C1F F7A -73.1(9) .
C12 C1B C1F F8A 41.6(7) .
C12 C6 C15 C1C -0.9(5) .
C12 C6 B33 C5 36.8(4) .
C12 C6 B33 C7 -84.5(3) .
C12 C6 B33 C8 152.8(3) .
C13 C3 C17 F3 -169.0(3) .
C13 C3 C17 F4 70.3(4) .
C13 C3 C17 F2 -50.0(4) .
C13 C3 C17 F2A -111(4) .
C13 C3 C18 C4 0.5(5) .
C13 C5 C14 C4 0.8(4) .
C13 C5 B33 C6 -148.8(3) .
C13 C5 B33 C7 -33.1(4) .
C13 C5 B33 C8 90.0(3) .
C14 C4 C18 C3 -0.6(5) .
C14 C5 C13 C3 -0.9(4) .
C14 C5 B33 C6 38.8(4) .
C14 C5 B33 C7 154.6(3) .
C14 C5 B33 C8 -82.4(3) .
C15 C1C C1D C1B 0.1(5) .
C15 C1C C1E F9 -116.7(5) .
C15 C1C C1E F10 11.4(7) .
C15 C1C C1E F11 127.2(4) .
C15 C1C C1E F11A -154.8(7) .
C15 C1C C1E F10A -43.0(6) .
C15 C1C C1E F9A 61.9(8) .
C15 C6 C12 C1B 0.4(5) .
C15 C6 B33 C5 -150.9(3) .
C15 C6 B33 C7 87.8(3) .
C15 C6 B33 C8 -34.9(4) .
C17 C3 C13 C5 -179.6(3) .
C17 C3 C18 C4 -179.6(3) .
C18 C3 C13 C5 0.3(5) .
C18 C3 C17 F3 11.0(5) .
C18 C3 C17 F4 -109.6(4) .
C18 C3 C17 F2 130.0(4) .
C18 C3 C17 F2A 69(4) .
C18 C4 C14 C5 0.0(5) .
C19 C8 C33 C2 2.3(5) .
C19 C8 B33 C5 84.7(3) .
C19 C8 B33 C6 -36.5(4) .
C19 C8 B33 C7 -153.0(3) .
C19 C25 C28 F19 -40.6(6) .
C19 C25 C28 F24 76.5(6) .
C19 C25 C28 F21A -174.0(15) .
C19 C25 C28 F21B -139.6(15) .
C19 C25 C42 C2 0.2(6) .
C28 C25 C42 C2 179.3(4) .
C33 C2 C42 C25 0.8(6) .
C33 C8 C19 C25 -1.3(5) .
C33 C8 B33 C5 -87.0(3) .
C33 C8 B33 C6 151.8(3) .
C33 C8 B33 C7 35.2(4) .
C42 C2 C33 C8 -2.2(6) .
C42 C25 C28 F19 140.3(5) .
C42 C25 C28 F24 -102.6(6) .
C42 C25 C28 F21A 6.9(16) .
C42 C25 C28 F21B 41.3(15) .
C45 C1 C11 C7 -0.6(6) .
C45 C1 C49 F39 -127.8(7) .
C45 C1 C49 F43 114.4(7) .
C45 C1 C49 F44 -11.9(9) .
C45 C30 C48 F23 5.4(8) .
C45 C30 C48 F27 120.8(6) .
C45 C30 C48 F38A -109.9(14) .
C45 C30 C48 F38B -135(3) .
C48 C30 C45 C1 179.4(4) .
C49 C1 C11 C7 179.3(4) .
C49 C1 C45 C30 -178.9(5) .
B33 C5 C13 C3 -173.8(3) .
B33 C5 C14 C4 173.7(3) .
B33 C6 C12 C1B 173.3(3) .
B33 C6 C15 C1C -173.7(3) .
B33 C7 C9 C30 174.5(3) .
B33 C7 C11 C1 -173.7(3) .
B33 C8 C19 C25 -173.6(3) .
B33 C8 C33 C2 174.5(3) .
F2 C17 F2A F3 164(3) .
Fe1 O11 C23 C10 3.5(4) .
Fe1 O11 C23 C22 -175.3(2) 2_766
Fe1 N3 C31 C54 -178.4(3) .
Fe1 N3 C31 C78 -2.0(5) .
Fe1 N3 C55 C67 179.3(3) .
Fe1 N5 C10 C22 179.0(2) .
Fe1 N5 C10 C23 -0.5(3) .
Fe1 N5 C16 C38 -96.9(3) .
Fe1 N5 C16 C62 78.4(4) .
Fe1 N6 C32 C51 14.8(5) .
Fe1 N6 C32 C58 -169.2(3) .
Fe1 N6 C53 C63 168.9(3) .
Fe1 N18 C44 C40 40.0(4) .
Fe1 N18 C51 C32 31.8(5) .
Fe1 N18 C78 C31 -16.0(6) .
Fe1 N21 C40 C44 -6.0(4) .
Fe1 N21 C40 C75 169.8(3) .
Fe1 N21 C59 C86 -168.5(4) .
N3 C31 C54 C66 -0.9(6) .
N3 C31 C78 N18 12.7(7) .
N3 C55 C67 C66 -1.0(7) .
N5 C10 C22 C23 -176.9(3) 2_766
N5 C10 C23 O11 -1.9(4) .
N5 C10 C23 C22 177.0(3) 2_766
N5 C16 C38 C69 176.8(4) .
N5 C16 C62 C73 -176.5(5) .
N6 C32 C51 N18 -33.3(6) .
N6 C32 C58 C84 -0.6(7) .
N6 C53 C63 C84 -0.7(7) .
N21 C40 C44 N18 -25.0(5) .
N21 C40 C75 C82 0.0(7) .
N21 C59 C86 C82 -1.0(8) .
C10 N5 C16 C38 75.0(4) .
C10 N5 C16 C62 -109.7(4) .
C16 N5 C10 C22 6.3(5) .
C16 N5 C10 C23 -173.2(3) .
C16 C38 C69 C83 -1.2(7) .
C16 C62 C73 C83 0.6(10) .
C22 C10 C23 O11 178.6(3) .
C22 C10 C23 C22 -2.5(5) 2_766
C23 C10 C22 C23 2.6(5) 2_766
C31 N3 C55 C67 0.0(6) .
C31 C54 C66 C67 -0.1(7) .
C32 N6 C53 C63 0.5(6) .
C32 C58 C84 C63 0.4(8) .
C38 C16 C62 C73 -1.2(7) .
C38 C69 C83 C73 0.5(9) .
C40 N21 C59 C86 0.6(6) .
C40 C75 C82 C86 -0.4(8) .
C44 N18 C51 C32 145.3(4) .
C44 N18 C78 C31 -133.5(4) .
C44 C40 C75 C82 175.6(4) .
C51 N18 C44 C40 -73.5(4) .
C51 N18 C78 C31 101.5(5) .
C51 C32 C58 C84 175.0(5) .
C53 N6 C32 C51 -175.7(4) .
C53 N6 C32 C58 0.2(6) .
C53 C63 C84 C58 0.2(7) .
C54 C31 C78 N18 -171.0(4) .
C54 C66 C67 C55 1.0(7) .
C55 N3 C31 C54 1.0(5) .
C55 N3 C31 C78 177.4(4) .
C58 C32 C51 N18 150.8(4) .
C59 N21 C40 C44 -175.9(4) .
C59 N21 C40 C75 -0.1(6) .
C62 C16 C38 C69 1.5(6) .
C62 C73 C83 C69 -0.3(11) .
C75 C40 C44 N18 159.1(4) .
C75 C82 C86 C59 0.9(8) .
C78 N18 C44 C40 160.5(4) .
C78 N18 C51 C32 -88.7(5) .
C78 C31 C54 C66 -177.1(5) .
F2A F3 C17 F4 -127(3) .
F2A F3 C17 C3 109(3) .
F2A F3 C17 F2 -14(3) .

loop_
_smtbx_masks_void_nr
_smtbx_masks_void_average_x
_smtbx_masks_void_average_y
_smtbx_masks_void_average_z
_smtbx_masks_void_volume
_smtbx_masks_void_count_electrons
1 0.000 0.000 0.500 843.6 2.6
